data_4072109
loop_
_publ_author_name
'Lim, Young Mook'
'Lee, Myong Euy'
'Lee, Junseong'
'Do, Youngkyu'

_publ_section_title
;
 Reactivity of Bromodilithiosilane to Naphthalene and Anthracene
;
_journal_issue 23
_journal_name_full Organometallics
_journal_page_first 6375
_journal_paper_doi 10.1021/om800596t
_journal_volume 27
_journal_year 2008
_chemical_formula_sum 'C24 H38 Si4'
_chemical_formula_weight 438.90
_chemical_name_systematic
; 
 ? 
;
_space_group_IT_number 14
_symmetry_cell_setting monoclinic
_symmetry_space_group_name_Hall '-P 2ybc'
_symmetry_space_group_name_H-M 'P 1 21/c 1'
_atom_sites_solution_hydrogens geom
_atom_sites_solution_primary direct
_atom_sites_solution_secondary difmap
_audit_creation_method SHELXL-97
_cell_angle_alpha 90.00
_cell_angle_beta 115.261(3)
_cell_angle_gamma 90.00
_cell_formula_units_Z 4
_cell_length_a 15.9413(10)
_cell_length_b 10.0293(6)
_cell_length_c 17.9553(11)
_cell_measurement_reflns_used 9916
_cell_measurement_temperature 296(2)
_cell_measurement_theta_max 42.52
_cell_measurement_theta_min 2.39
_cell_volume 2596.2(3)
_computing_cell_refinement 'Bruker SMART'
_computing_data_collection 'Bruker SMART'
_computing_data_reduction 'Bruker SAINT'
_computing_molecular_graphics 'Bruker SHELXTL'
_computing_publication_material 'Bruker SHELXTL'
_computing_structure_refinement 'SHELXL-97 (Sheldrick, 1997)'
_computing_structure_solution 'SHELXS-97 (Sheldrick, 1990)'
_diffrn_ambient_temperature 296(2)
_diffrn_measured_fraction_theta_full 0.987
_diffrn_measured_fraction_theta_max 0.987
_diffrn_measurement_device_type 'CCD area detector'
_diffrn_measurement_method 'phi and omega scans'
_diffrn_radiation_monochromator graphite
_diffrn_radiation_source 'fine-focus sealed tube'
_diffrn_radiation_type MoK\a
_diffrn_radiation_wavelength 0.71073
_diffrn_reflns_av_R_equivalents 0.0545
_diffrn_reflns_av_sigmaI/netI 0.0608
_diffrn_reflns_limit_h_max 30
_diffrn_reflns_limit_h_min -29
_diffrn_reflns_limit_k_max 19
_diffrn_reflns_limit_k_min -15
_diffrn_reflns_limit_l_max 34
_diffrn_reflns_limit_l_min -34
_diffrn_reflns_number 63039
_diffrn_reflns_theta_full 42.71
_diffrn_reflns_theta_max 42.71
_diffrn_reflns_theta_min 2.39
_exptl_absorpt_coefficient_mu 0.237
_exptl_absorpt_correction_type none
_exptl_crystal_density_diffrn 1.123
_exptl_crystal_density_meas 0
_exptl_crystal_density_method 'not measured'
_exptl_crystal_F_000 952
_refine_diff_density_max 0.587
_refine_diff_density_min -0.337
_refine_diff_density_rms 0.049
_refine_ls_extinction_method none
_refine_ls_goodness_of_fit_ref 1.001
_refine_ls_hydrogen_treatment mixed
_refine_ls_matrix_type full
_refine_ls_number_parameters 262
_refine_ls_number_reflns 18656
_refine_ls_number_restraints 0
_refine_ls_restrained_S_all 1.001
_refine_ls_R_factor_all 0.1480
_refine_ls_R_factor_gt 0.0479
_refine_ls_shift/su_max 0.003
_refine_ls_shift/su_mean 0.000
_refine_ls_structure_factor_coef Fsqd
_refine_ls_weighting_details 'calc w=1/[\s^2^(Fo^2^)+(0.0679P)^2^+0.1661P] where P=(Fo^2^+2Fc^2^)/3'
_refine_ls_weighting_scheme calc
_refine_ls_wR_factor_gt 0.1262
_refine_ls_wR_factor_ref 0.1671
_reflns_number_gt 7398
_reflns_number_total 18656
_reflns_threshold_expression >2sigma(I)
_cod_data_source_file om800596t_si_001.cif
_cod_data_source_block lym01-p
_cod_depositor_comments
;
The following automatic conversions were performed:

'_symmetry_cell_setting' value 'Monoclinic' changed to 'monoclinic'
according to /home/saulius/struct/CIF-dictionaries/cif_core.dic
dictionary named 'cif_core.dic' version 2.4.1 from 2010-06-29.

Automatic conversion script
Id: cif_fix_values 1715 2011-07-08 13:25:40Z adriana 
;
_cod_original_sg_symbol_H-M P2(1)/c
_cod_database_code 4072109

loop_
_symmetry_equiv_pos_as_xyz
'x, y, z'
'-x, y+1/2, -z+1/2'
'-x, -y, -z'
'x, -y-1/2, z-1/2'

loop_
_atom_site_label
_atom_site_type_symbol
_atom_site_fract_x
_atom_site_fract_y
_atom_site_fract_z
_atom_site_U_iso_or_equiv
_atom_site_adp_type
_atom_site_occupancy
_atom_site_symmetry_multiplicity
_atom_site_calc_flag
_atom_site_refinement_flags
Si1 Si 0.25316(2) 0.62264(3) 0.841283(18) 0.03141(7) Uani 1 1 d .
H1A H 0.2885 0.6288 0.9012 0.038 Uiso 1 1 calc R
C1 C 0.12263(8) 0.62067(12) 0.81883(7) 0.0389(2) Uani 1 1 d .
H1 H 0.0942 0.7055 0.8226 0.047 Uiso 1 1 calc R
C2 C 0.08193(8) 0.54838(13) 0.73685(7) 0.0403(2) Uani 1 1 d .
C3 C -0.00192(10) 0.57040(17) 0.66932(9) 0.0539(3) Uani 1 1 d .
H3 H -0.0412 0.6383 0.6702 0.065 Uiso 1 1 calc R
C4 C -0.02651(11) 0.4893(2) 0.60015(9) 0.0629(4) Uani 1 1 d .
H4 H -0.0824 0.5041 0.5545 0.075 Uiso 1 1 calc R
C5 C 0.03046(12) 0.38794(18) 0.59826(9) 0.0614(4) Uani 1 1 d .
H5 H 0.0128 0.3350 0.5515 0.074 Uiso 1 1 calc R
C6 C 0.11419(11) 0.36407(14) 0.66567(8) 0.0500(3) Uani 1 1 d .
H6 H 0.1525 0.2949 0.6647 0.060 Uiso 1 1 calc R
C7 C 0.13995(8) 0.44516(12) 0.73480(7) 0.0385(2) Uani 1 1 d .
C8 C 0.22644(8) 0.43567(11) 0.81503(7) 0.0354(2) Uani 1 1 d .
H8 H 0.2771 0.3796 0.8157 0.042 Uiso 1 1 calc R
C9 C 0.19402(9) 0.41211(11) 0.88227(7) 0.0386(2) Uani 1 1 d .
C10 C 0.21825(11) 0.31000(13) 0.93941(9) 0.0511(3) Uani 1 1 d .
H10 H 0.2587 0.2432 0.9394 0.061 Uiso 1 1 calc R
C11 C 0.18113(14) 0.30870(17) 0.99709(10) 0.0651(4) Uani 1 1 d .
H11 H 0.1965 0.2401 1.0355 0.078 Uiso 1 1 calc R
C12 C 0.12191(13) 0.40834(18) 0.99755(10) 0.0644(4) Uani 1 1 d .
H12 H 0.0972 0.4056 1.0360 0.077 Uiso 1 1 calc R
C13 C 0.09844(11) 0.51321(16) 0.94134(9) 0.0529(3) Uani 1 1 d .
H13 H 0.0590 0.5807 0.9425 0.063 Uiso 1 1 calc R
C14 C 0.13505(9) 0.51521(12) 0.88350(7) 0.0399(2) Uani 1 1 d .
C15 C 0.31035(7) 0.73805(10) 0.79437(6) 0.03251(19) Uani 1 1 d .
Si2 Si 0.27912(3) 0.91424(3) 0.81526(2) 0.04739(10) Uani 1 1 d .
C19 C 0.36578(17) 1.04337(17) 0.81711(14) 0.0798(6) Uani 1 1 d .
H19A H 0.3564 1.0630 0.7618 0.120 Uiso 1 1 calc R
H19B H 0.4275 1.0097 0.8477 0.120 Uiso 1 1 calc R
H19C H 0.3577 1.1232 0.8429 0.120 Uiso 1 1 calc R
C20 C 0.26994(15) 0.92487(16) 0.91618(11) 0.0655(4) Uani 1 1 d .
H20A H 0.2517 1.0134 0.9233 0.098 Uiso 1 1 calc R
H20B H 0.3290 0.9043 0.9604 0.098 Uiso 1 1 calc R
H20C H 0.2244 0.8623 0.9162 0.098 Uiso 1 1 calc R
C21 C 0.16330(15) 0.96977(19) 0.73568(12) 0.0741(5) Uani 1 1 d .
H21A H 0.1170 0.9054 0.7317 0.111 Uiso 1 1 calc R
H21B H 0.1657 0.9777 0.6833 0.111 Uiso 1 1 calc R
H21C H 0.1479 1.0547 0.7512 0.111 Uiso 1 1 calc R
Si3 Si 0.28150(3) 0.71409(4) 0.68030(2) 0.04137(9) Uani 1 1 d .
C22 C 0.32975(13) 0.8514(2) 0.63874(10) 0.0681(5) Uani 1 1 d .
H22A H 0.3180 0.8317 0.5828 0.102 Uiso 1 1 calc R
H22B H 0.3954 0.8585 0.6716 0.102 Uiso 1 1 calc R
H22C H 0.3005 0.9342 0.6406 0.102 Uiso 1 1 calc R
C23 C 0.15646(11) 0.71037(17) 0.60840(9) 0.0597(4) Uani 1 1 d .
H23A H 0.1497 0.7152 0.5527 0.090 Uiso 1 1 calc R
H23B H 0.1257 0.7850 0.6193 0.090 Uiso 1 1 calc R
H23C H 0.1293 0.6290 0.6160 0.090 Uiso 1 1 calc R
C24 C 0.32836(15) 0.55072(19) 0.66339(11) 0.0697(5) Uani 1 1 d .
H24A H 0.3061 0.4798 0.6861 0.105 Uiso 1 1 calc R
H24B H 0.3949 0.5526 0.6901 0.105 Uiso 1 1 calc R
H24C H 0.3080 0.5363 0.6054 0.105 Uiso 1 1 calc R
Si4 Si 0.43997(2) 0.70093(4) 0.86116(2) 0.04606(9) Uani 1 1 d .
C25 C 0.51883(12) 0.7552(2) 0.81377(14) 0.0814(6) Uani 1 1 d .
H25A H 0.5815 0.7312 0.8495 0.122 Uiso 1 1 calc R
H25B H 0.5146 0.8501 0.8061 0.122 Uiso 1 1 calc R
H25C H 0.5007 0.7121 0.7614 0.122 Uiso 1 1 calc R
C26 C 0.46159(11) 0.51818(17) 0.88237(11) 0.0597(4) Uani 1 1 d .
H26A H 0.4391 0.4703 0.8312 0.090 Uiso 1 1 calc R
H26B H 0.4298 0.4878 0.9141 0.090 Uiso 1 1 calc R
H26C H 0.5270 0.5028 0.9127 0.090 Uiso 1 1 calc R
C27 C 0.48643(13) 0.7822(2) 0.96547(11) 0.0714(5) Uani 1 1 d .
H27A H 0.5506 0.7593 0.9958 0.107 Uiso 1 1 calc R
H27B H 0.4519 0.7516 0.9948 0.107 Uiso 1 1 calc R
H27C H 0.4804 0.8773 0.9590 0.107 Uiso 1 1 calc R

loop_
_atom_site_aniso_label
_atom_site_aniso_U_11
_atom_site_aniso_U_22
_atom_site_aniso_U_33
_atom_site_aniso_U_23
_atom_site_aniso_U_13
_atom_site_aniso_U_12
Si1 0.03663(15) 0.02809(12) 0.03143(13) -0.00076(10) 0.01637(11) -0.00071(10)
C1 0.0412(6) 0.0371(5) 0.0437(6) 0.0003(4) 0.0232(5) 0.0030(4)
C2 0.0381(6) 0.0443(6) 0.0406(5) 0.0035(5) 0.0188(5) -0.0037(5)
C3 0.0379(6) 0.0688(9) 0.0530(7) 0.0102(7) 0.0174(6) -0.0018(6)
C4 0.0467(8) 0.0860(12) 0.0436(7) 0.0052(7) 0.0074(6) -0.0204(8)
C5 0.0681(10) 0.0681(10) 0.0411(7) -0.0107(6) 0.0167(7) -0.0281(8)
C6 0.0637(8) 0.0456(7) 0.0424(6) -0.0083(5) 0.0243(6) -0.0130(6)
C7 0.0440(6) 0.0375(5) 0.0364(5) -0.0019(4) 0.0192(5) -0.0079(4)
C8 0.0415(6) 0.0302(4) 0.0374(5) -0.0011(4) 0.0197(4) 0.0012(4)
C9 0.0466(6) 0.0337(5) 0.0366(5) -0.0008(4) 0.0190(5) -0.0074(4)
C10 0.0645(8) 0.0389(6) 0.0468(7) 0.0039(5) 0.0207(6) -0.0087(6)
C11 0.0896(12) 0.0602(9) 0.0471(7) 0.0087(6) 0.0306(8) -0.0212(8)
C12 0.0832(11) 0.0735(10) 0.0493(8) -0.0037(7) 0.0404(8) -0.0254(9)
C13 0.0587(8) 0.0617(8) 0.0512(7) -0.0104(6) 0.0360(7) -0.0152(6)
C14 0.0451(6) 0.0410(6) 0.0389(5) -0.0036(4) 0.0231(5) -0.0079(5)
C15 0.0351(5) 0.0299(4) 0.0336(4) 0.0002(4) 0.0158(4) -0.0013(4)
Si2 0.0663(2) 0.02960(15) 0.0530(2) 0.00087(13) 0.03187(18) 0.00209(14)
C19 0.1157(16) 0.0415(8) 0.0938(14) -0.0058(8) 0.0558(13) -0.0229(9)
C20 0.1021(13) 0.0436(7) 0.0644(9) -0.0103(6) 0.0486(10) 0.0061(8)
C21 0.0883(12) 0.0608(10) 0.0786(11) 0.0208(8) 0.0408(10) 0.0348(9)
Si3 0.04809(19) 0.04442(18) 0.03543(15) 0.00096(12) 0.02149(14) -0.00475(14)
C22 0.0722(10) 0.0811(11) 0.0574(9) 0.0137(8) 0.0339(8) -0.0180(9)
C23 0.0577(8) 0.0704(10) 0.0405(6) 0.0097(6) 0.0108(6) -0.0134(7)
C24 0.0976(13) 0.0662(10) 0.0591(9) -0.0106(8) 0.0466(9) 0.0105(9)
Si4 0.03500(17) 0.0506(2) 0.04876(19) -0.00001(15) 0.01423(14) -0.00302(14)
C25 0.0462(8) 0.1055(15) 0.0966(14) 0.0139(12) 0.0345(9) -0.0111(9)
C26 0.0495(8) 0.0591(9) 0.0655(9) 0.0071(7) 0.0197(7) 0.0186(7)
C27 0.0612(10) 0.0736(11) 0.0565(9) -0.0110(8) 0.0030(7) -0.0105(8)

loop_
_atom_type_symbol
_atom_type_description
_atom_type_scat_dispersion_real
_atom_type_scat_dispersion_imag
_atom_type_scat_source
C C 0.0033 0.0016 'International Tables Vol C Tables 4.2.6.8 and 6.1.1.4'
H H 0.0000 0.0000 'International Tables Vol C Tables 4.2.6.8 and 6.1.1.4'
Si Si 0.0817 0.0704 'International Tables Vol C Tables 4.2.6.8 and 6.1.1.4'

loop_
_geom_angle_atom_site_label_1
_geom_angle_atom_site_label_2
_geom_angle_atom_site_label_3
_geom_angle
C15 Si1 C8 125.83(5)
C15 Si1 C1 126.46(5)
C8 Si1 C1 80.49(5)
C2 C1 C14 105.74(10)
C2 C1 Si1 100.54(7)
C14 C1 Si1 94.00(8)
C3 C2 C7 119.76(12)
C3 C2 C1 128.79(12)
C7 C2 C1 111.44(10)
C2 C3 C4 119.08(15)
C5 C4 C3 121.10(14)
C4 C5 C6 120.42(14)
C5 C6 C7 119.03(15)
C6 C7 C2 120.61(12)
C6 C7 C8 127.92(12)
C2 C7 C8 111.44(10)
C7 C8 C9 106.57(9)
C7 C8 Si1 100.79(7)
C9 C8 Si1 94.08(7)
C10 C9 C14 120.70(12)
C10 C9 C8 128.47(12)
C14 C9 C8 110.78(10)
C9 C10 C11 119.02(15)
C12 C11 C10 120.45(14)
C11 C12 C13 121.08(14)
C14 C13 C12 118.86(15)
C13 C14 C9 119.87(12)
C13 C14 C1 128.37(12)
C9 C14 C1 111.74(10)
Si1 C15 Si3 117.47(6)
Si1 C15 Si2 105.30(5)
Si3 C15 Si2 111.20(5)
Si1 C15 Si4 101.41(5)
Si3 C15 Si4 110.20(5)
Si2 C15 Si4 110.78(5)
C21 Si2 C20 105.14(9)
C21 Si2 C19 106.61(10)
C20 Si2 C19 107.57(9)
C21 Si2 C15 112.26(7)
C20 Si2 C15 111.98(6)
C19 Si2 C15 112.81(8)
C23 Si3 C24 104.67(9)
C23 Si3 C22 103.80(8)
C24 Si3 C22 108.46(9)
C23 Si3 C15 116.31(6)
C24 Si3 C15 110.61(7)
C22 Si3 C15 112.37(7)
C26 Si4 C25 105.98(9)
C26 Si4 C27 105.16(8)
C25 Si4 C27 105.71(10)
C26 Si4 C15 111.71(6)
C25 Si4 C15 114.15(7)
C27 Si4 C15 113.40(7)

loop_
_geom_bond_atom_site_label_1
_geom_bond_atom_site_label_2
_geom_bond_distance
Si1 C15 1.8804(11)
Si1 C8 1.9361(11)
Si1 C1 1.9434(12)
C1 C2 1.5161(17)
C1 C14 1.5198(16)
C2 C3 1.3864(19)
C2 C7 1.3991(18)
C3 C4 1.393(2)
C4 C5 1.373(3)
C5 C6 1.388(2)
C6 C7 1.3913(17)
C7 C8 1.5134(16)
C8 C9 1.5208(15)
C9 C10 1.3830(17)
C9 C14 1.4039(17)
C10 C11 1.395(2)
C11 C12 1.377(3)
C12 C13 1.394(2)
C13 C14 1.3918(16)
C15 Si3 1.9132(11)
C15 Si2 1.9159(11)
C15 Si4 1.9316(11)
Si2 C21 1.8732(19)
Si2 C20 1.8822(16)
Si2 C19 1.8835(18)
Si3 C23 1.8561(16)
Si3 C24 1.8784(17)
Si3 C22 1.8802(15)
Si4 C26 1.8738(17)
Si4 C25 1.8745(17)
Si4 C27 1.8807(18)
